data_2238945
loop_
_publ_author_name
'G\"o\,cment\"urk, Mustafa'
'Erg\"un, Yavuz'
'Mougang-Soume, Berline'
'\,Caylak Deliba\,s, Nagihan'
'H\"okelek, Tuncer'

_publ_section_title
;
 2-{4-Methyl-<i>N</i>-[(2,3,4,9-tetrahydro-1<i>H</i>-carbazol-3-yl)methyl]benzenesulfonamido}ethyl
 4-methylbenzenesulfonate
;
_journal_coeditor_code XU5750
_journal_issue 12
_journal_name_full 'Acta Crystallographica Section E'
_journal_page_first o1797
_journal_page_last o1798
_journal_paper_doi 10.1107/S1600536813031097
_journal_volume 69
_journal_year 2013
_chemical_formula_iupac 'C29 H32 N2 O5 S2'
_chemical_formula_moiety 'C29 H32 N2 O5 S2'
_chemical_formula_sum 'C29 H32 N2 O5 S2'
_chemical_formula_weight 552.69
_chemical_name_systematic
'2-{4-Methyl-<i>N</i>-[(2,3,4,9-tetrahydro-1<i>H</i>-carbazol-3-yl)methyl]benzenesulfonamido}ethyl 4-methylbenzenesulfonate'
_space_group_IT_number 14
_symmetry_cell_setting monoclinic
_symmetry_space_group_name_Hall '-P 2ybc'
_symmetry_space_group_name_H-M 'P 1 21/c 1'
_atom_sites_solution_hydrogens geom
_atom_sites_solution_primary direct
_atom_sites_solution_secondary difmap
_audit_creation_method SHELXL-97
_cell_angle_alpha 90.00
_cell_angle_beta 93.507(2)
_cell_angle_gamma 90.00
_cell_formula_units_Z 4
_cell_length_a 10.5719(5)
_cell_length_b 10.8783(6)
_cell_length_c 23.8868(11)
_cell_measurement_reflns_used 9835
_cell_measurement_temperature 150(2)
_cell_measurement_theta_max 69.09
_cell_measurement_theta_min 3.71
_cell_volume 2741.9(2)
_computing_cell_refinement '<i>SAINT</i> (Bruker, 2007)'
_computing_data_collection '<i>APEX2</i> (Bruker, 2007)'
_computing_data_reduction '<i>SAINT</i> (Bruker, 2007)'
_computing_molecular_graphics '<i>ORTEP-3 for Windows</i> (Farrugia, 2012)'
_computing_publication_material 'WinGX (Farrugia, 2012) and PLATON (Spek, 2009)'
_computing_structure_refinement '<i>SHELXL97</i> (Sheldrick, 2008)'
_computing_structure_solution '<i>SHELXS97</i> (Sheldrick, 2008)'
_diffrn_ambient_temperature 150(2)
_diffrn_measured_fraction_theta_full 0.994
_diffrn_measured_fraction_theta_max 0.994
_diffrn_measurement_device_type 'Bruker Kappa APEXII CCD area-detector'
_diffrn_measurement_method '\f and \w scans'
_diffrn_radiation_monochromator graphite
_diffrn_radiation_source 'fine-focus sealed tube'
_diffrn_radiation_type CuK\a
_diffrn_radiation_wavelength 1.54178
_diffrn_reflns_av_R_equivalents 0.0475
_diffrn_reflns_av_sigmaI/netI 0.0134
_diffrn_reflns_limit_h_max 12
_diffrn_reflns_limit_h_min -12
_diffrn_reflns_limit_k_max 9
_diffrn_reflns_limit_k_min -12
_diffrn_reflns_limit_l_max 28
_diffrn_reflns_limit_l_min -28
_diffrn_reflns_number 168526
_diffrn_reflns_theta_full 69.34
_diffrn_reflns_theta_max 69.34
_diffrn_reflns_theta_min 3.71
_exptl_absorpt_coefficient_mu 2.106
_exptl_absorpt_correction_T_max 0.761
_exptl_absorpt_correction_T_min 0.701
_exptl_absorpt_correction_type multi-scan
_exptl_absorpt_process_details '(<i>SADABS</i>; Bruker, 2005)'
_exptl_crystal_colour pink
_exptl_crystal_density_diffrn 1.339
_exptl_crystal_density_method 'not measured'
_exptl_crystal_description block
_exptl_crystal_F_000 1168
_exptl_crystal_size_max 0.21
_exptl_crystal_size_mid 0.16
_exptl_crystal_size_min 0.13
_refine_diff_density_max 0.432
_refine_diff_density_min -0.427
_refine_ls_extinction_method none
_refine_ls_goodness_of_fit_ref 1.052
_refine_ls_hydrogen_treatment mixed
_refine_ls_matrix_type full
_refine_ls_number_parameters 349
_refine_ls_number_reflns 5101
_refine_ls_number_restraints 0
_refine_ls_restrained_S_all 1.052
_refine_ls_R_factor_all 0.0427
_refine_ls_R_factor_gt 0.0420
_refine_ls_shift/su_max 0.001
_refine_ls_shift/su_mean 0.000
_refine_ls_structure_factor_coef Fsqd
_refine_ls_weighting_details 'calc w=1/[\s^2^(Fo^2^)+(0.0702P)^2^+1.3803P] where P=(Fo^2^+2Fc^2^)/3'
_refine_ls_weighting_scheme calc
_refine_ls_wR_factor_gt 0.1154
_refine_ls_wR_factor_ref 0.1162
_reflns_number_gt 4955
_reflns_number_total 5101
_reflns_threshold_expression I>2\s(I)
_cod_data_source_file xu5750.cif
_cod_data_source_block I
_cod_original_sg_symbol_H-M 'P 21/c'
_cod_database_code 2238945

loop_
_symmetry_equiv_pos_as_xyz
'x, y, z'
'-x, y+1/2, -z+1/2'
'-x, -y, -z'
'x, -y-1/2, z-1/2'

loop_
_atom_site_type_symbol
_atom_site_label
_atom_site_fract_x
_atom_site_fract_y
_atom_site_fract_z
_atom_site_U_iso_or_equiv
_atom_site_adp_type
_atom_site_calc_flag
_atom_site_refinement_flags
_atom_site_occupancy
_atom_site_symmetry_multiplicity
S S1 0.74839(4) 0.45706(4) 0.440644(18) 0.03720(14) Uani d . 1 1
S S2 0.91673(4) 0.22863(4) 0.250089(17) 0.03013(13) Uani d . 1 1
O O1 0.79745(12) 0.41437(12) 0.38233(5) 0.0376(3) Uani d . 1 1
O O2 0.79715(13) 0.36599(15) 0.47877(6) 0.0483(4) Uani d . 1 1
O O3 0.77959(14) 0.58320(14) 0.44931(6) 0.0477(3) Uani d . 1 1
O O4 0.85386(12) 0.11380(11) 0.23933(6) 0.0414(3) Uani d . 1 1
O O5 1.01947(11) 0.23485(13) 0.29196(6) 0.0401(3) Uani d . 1 1
N N1 0.81003(12) 0.32611(12) 0.26881(6) 0.0279(3) Uani d . 1 1
N N9 0.26066(13) 0.12277(12) 0.33533(6) 0.0274(3) Uani d . 1 1
H H9 0.183(2) 0.1403(18) 0.3313(8) 0.029(5) Uiso d . 1 1
C C1 0.33412(15) 0.27199(16) 0.26254(7) 0.0323(4) Uani d . 1 1
H H1A 0.2622 0.2488 0.2362 0.039 Uiso calc R 1 1
H H1B 0.3134 0.3508 0.2806 0.039 Uiso calc R 1 1
C C2 0.45468(16) 0.28622(18) 0.23078(8) 0.0364(4) Uani d . 1 1
H H2A 0.4602 0.2173 0.2040 0.044 Uiso calc R 1 1
H H2B 0.4497 0.3636 0.2090 0.044 Uiso calc R 1 1
C C3 0.57387(15) 0.28803(15) 0.26999(7) 0.0309(4) Uani d . 1 1
H H3 0.5629 0.3536 0.2986 0.037 Uiso calc R 1 1
C C4 0.59305(14) 0.16623(15) 0.30117(7) 0.0289(3) Uani d . 1 1
H H4A 0.6225 0.1027 0.2753 0.035 Uiso calc R 1 1
H H4B 0.6585 0.1761 0.3323 0.035 Uiso calc R 1 1
C C4A 0.47025(14) 0.12658(14) 0.32400(6) 0.0256(3) Uani d . 1 1
C C5 0.52340(16) -0.03680(15) 0.40220(7) 0.0297(3) Uani d . 1 1
H H5 0.6127 -0.0374 0.3996 0.036 Uiso calc R 1 1
C C5A 0.44685(15) 0.04014(13) 0.36752(6) 0.0252(3) Uani d . 1 1
C C6 0.46753(17) -0.11183(16) 0.44023(7) 0.0358(4) Uani d . 1 1
H H6 0.5192 -0.1639 0.4640 0.043 Uiso calc R 1 1
C C7 0.33587(17) -0.11239(17) 0.44440(8) 0.0365(4) Uani d . 1 1
H H7 0.2996 -0.1660 0.4704 0.044 Uiso calc R 1 1
C C8 0.25776(16) -0.03621(15) 0.41124(7) 0.0314(4) Uani d . 1 1
H H8 0.1686 -0.0359 0.4144 0.038 Uiso calc R 1 1
C C8A 0.31414(15) 0.03974(14) 0.37326(6) 0.0258(3) Uani d . 1 1
C C9A 0.35577(14) 0.17487(14) 0.30590(7) 0.0268(3) Uani d . 1 1
C C10 0.68646(14) 0.32474(15) 0.23591(7) 0.0292(3) Uani d . 1 1
H H10A 0.6918 0.2666 0.2043 0.035 Uiso calc R 1 1
H H10B 0.6703 0.4076 0.2199 0.035 Uiso calc R 1 1
C C11 0.85600(16) 0.44698(15) 0.28894(7) 0.0308(3) Uani d . 1 1
H H11A 0.8517 0.5055 0.2571 0.037 Uiso calc R 1 1
H H11B 0.9460 0.4394 0.3026 0.037 Uiso calc R 1 1
C C12 0.78106(16) 0.49826(16) 0.33539(7) 0.0324(4) Uani d . 1 1
H H12A 0.8126 0.5811 0.3463 0.039 Uiso calc R 1 1
H H12B 0.6903 0.5048 0.3229 0.039 Uiso calc R 1 1
C C13 0.58318(17) 0.44288(16) 0.43154(7) 0.0321(4) Uani d . 1 1
C C14 0.52784(17) 0.32846(16) 0.43769(7) 0.0328(4) Uani d . 1 1
H H14 0.5789 0.2582 0.4462 0.039 Uiso calc R 1 1
C C15 0.39759(17) 0.31795(16) 0.43132(7) 0.0332(4) Uani d . 1 1
H H15 0.3594 0.2399 0.4361 0.040 Uiso calc R 1 1
C C16 0.32127(17) 0.41895(16) 0.41813(7) 0.0344(4) Uani d . 1 1
C C17 0.37962(19) 0.53315(17) 0.41211(8) 0.0411(4) Uani d . 1 1
H H17 0.3288 0.6033 0.4032 0.049 Uiso calc R 1 1
C C18 0.50931(19) 0.54588(16) 0.41887(8) 0.0393(4) Uani d . 1 1
H H18 0.5477 0.6241 0.4149 0.047 Uiso calc R 1 1
C C19 0.17940(19) 0.40483(19) 0.41047(9) 0.0445(4) Uani d . 1 1
H H19A 0.1532 0.4090 0.3704 0.067 Uiso calc R 1 1
H H19B 0.1545 0.3252 0.4256 0.067 Uiso calc R 1 1
H H19C 0.1383 0.4711 0.4304 0.067 Uiso calc R 1 1
C C20 0.97518(15) 0.27802(14) 0.18609(7) 0.0283(3) Uani d . 1 1
C C21 1.05368(15) 0.38076(15) 0.18504(7) 0.0305(3) Uani d . 1 1
H H21 1.0743 0.4261 0.2183 0.037 Uiso calc R 1 1
C C22 1.10105(16) 0.41571(17) 0.13478(8) 0.0346(4) Uani d . 1 1
H H22 1.1539 0.4862 0.1338 0.041 Uiso calc R 1 1
C C23 1.07314(16) 0.34982(18) 0.08539(7) 0.0363(4) Uani d . 1 1
C C24 0.99322(17) 0.24845(17) 0.08763(8) 0.0374(4) Uani d . 1 1
H H24 0.9725 0.2028 0.0544 0.045 Uiso calc R 1 1
C C25 0.94355(16) 0.21302(16) 0.13735(8) 0.0338(4) Uani d . 1 1
H H25 0.8880 0.1445 0.1381 0.041 Uiso calc R 1 1
C C26 1.1295(2) 0.3854(2) 0.03154(9) 0.0509(5) Uani d . 1 1
H H26A 1.0676 0.3703 0.0000 0.076 Uiso calc R 1 1
H H26B 1.2058 0.3363 0.0267 0.076 Uiso calc R 1 1
H H26C 1.1518 0.4728 0.0327 0.076 Uiso calc R 1 1

loop_
_atom_site_aniso_label
_atom_site_aniso_U_11
_atom_site_aniso_U_22
_atom_site_aniso_U_33
_atom_site_aniso_U_12
_atom_site_aniso_U_13
_atom_site_aniso_U_23
S1 0.0384(2) 0.0419(3) 0.0316(2) -0.00848(18) 0.00467(17) 0.00134(17)
S2 0.0248(2) 0.0244(2) 0.0415(2) 0.00333(14) 0.00396(16) 0.00732(15)
O1 0.0419(7) 0.0361(7) 0.0354(6) 0.0008(5) 0.0079(5) 0.0068(5)
O2 0.0413(7) 0.0644(9) 0.0388(7) -0.0054(6) -0.0007(6) 0.0135(6)
O3 0.0521(8) 0.0474(8) 0.0444(7) -0.0204(7) 0.0113(6) -0.0087(6)
O4 0.0390(7) 0.0218(6) 0.0642(8) 0.0015(5) 0.0102(6) 0.0080(5)
O5 0.0288(6) 0.0466(8) 0.0446(7) 0.0086(5) 0.0008(5) 0.0120(6)
N1 0.0234(6) 0.0258(7) 0.0348(7) 0.0009(5) 0.0039(5) 0.0044(5)
N9 0.0202(6) 0.0273(7) 0.0347(7) -0.0013(5) 0.0028(5) 0.0003(5)
C1 0.0244(8) 0.0316(9) 0.0406(9) 0.0017(6) 0.0001(7) 0.0076(7)
C2 0.0299(9) 0.0392(10) 0.0399(9) 0.0004(7) 0.0012(7) 0.0130(7)
C3 0.0254(8) 0.0277(8) 0.0397(9) 0.0013(6) 0.0035(6) 0.0087(7)
C4 0.0231(7) 0.0272(8) 0.0367(8) 0.0014(6) 0.0032(6) 0.0078(6)
C4A 0.0251(7) 0.0213(7) 0.0305(8) -0.0009(6) 0.0022(6) 0.0014(6)
C5 0.0291(8) 0.0261(8) 0.0342(8) 0.0000(6) 0.0032(6) 0.0017(6)
C5A 0.0263(8) 0.0203(7) 0.0292(8) -0.0031(6) 0.0041(6) -0.0023(6)
C6 0.0398(9) 0.0306(9) 0.0370(9) 0.0007(7) 0.0024(7) 0.0077(7)
C7 0.0417(10) 0.0322(9) 0.0365(9) -0.0075(7) 0.0092(7) 0.0056(7)
C8 0.0294(8) 0.0302(8) 0.0351(9) -0.0067(6) 0.0070(7) -0.0034(6)
C8A 0.0266(8) 0.0217(7) 0.0294(8) -0.0024(6) 0.0030(6) -0.0049(6)
C9A 0.0237(7) 0.0252(8) 0.0317(8) -0.0020(6) 0.0020(6) -0.0002(6)
C10 0.0250(8) 0.0292(8) 0.0336(8) 0.0012(6) 0.0025(6) 0.0076(6)
C11 0.0299(8) 0.0283(8) 0.0347(8) -0.0031(6) 0.0063(6) 0.0035(6)
C12 0.0338(8) 0.0286(8) 0.0350(8) -0.0012(7) 0.0046(7) 0.0037(7)
C13 0.0396(9) 0.0304(8) 0.0267(8) -0.0045(7) 0.0053(7) -0.0013(6)
C14 0.0405(9) 0.0257(8) 0.0323(8) 0.0002(7) 0.0024(7) 0.0004(6)
C15 0.0422(9) 0.0247(8) 0.0325(8) -0.0039(7) 0.0008(7) -0.0021(6)
C16 0.0408(9) 0.0308(9) 0.0314(8) 0.0003(7) 0.0006(7) -0.0035(7)
C17 0.0469(11) 0.0262(9) 0.0500(11) 0.0044(7) 0.0014(8) 0.0023(7)
C18 0.0503(11) 0.0253(9) 0.0428(10) -0.0047(7) 0.0074(8) 0.0013(7)
C19 0.0429(10) 0.0385(10) 0.0513(11) 0.0006(8) -0.0037(8) -0.0032(8)
C20 0.0227(7) 0.0241(8) 0.0382(9) 0.0043(6) 0.0032(6) 0.0000(6)
C21 0.0270(8) 0.0272(8) 0.0375(9) -0.0006(6) 0.0031(6) -0.0041(6)
C22 0.0288(8) 0.0327(9) 0.0428(9) -0.0009(7) 0.0070(7) 0.0011(7)
C23 0.0312(8) 0.0413(10) 0.0367(9) 0.0114(7) 0.0052(7) 0.0007(7)
C24 0.0337(9) 0.0375(9) 0.0404(9) 0.0098(7) -0.0010(7) -0.0104(8)
C25 0.0274(8) 0.0263(8) 0.0475(10) 0.0029(6) 0.0007(7) -0.0063(7)
C26 0.0508(12) 0.0624(14) 0.0406(10) 0.0102(10) 0.0119(9) 0.0045(9)

loop_
_atom_type_symbol
_atom_type_description
_atom_type_scat_dispersion_real
_atom_type_scat_dispersion_imag
_atom_type_scat_source
C C 0.0181 0.0091 'International Tables Vol C Tables 4.2.6.8 and 6.1.1.4'
H H 0.0000 0.0000 'International Tables Vol C Tables 4.2.6.8 and 6.1.1.4'
N N 0.0311 0.0180 'International Tables Vol C Tables 4.2.6.8 and 6.1.1.4'
O O 0.0492 0.0322 'International Tables Vol C Tables 4.2.6.8 and 6.1.1.4'
S S 0.3331 0.5567 'International Tables Vol C Tables 4.2.6.8 and 6.1.1.4'

loop_
_geom_angle_atom_site_label_1
_geom_angle_atom_site_label_2
_geom_angle_atom_site_label_3
_geom_angle
O1 S1 C13 104.01(7)
O2 S1 O1 103.50(8)
O2 S1 O3 120.48(9)
O2 S1 C13 109.74(8)
O3 S1 O1 108.95(8)
O3 S1 C13 108.84(9)
O4 S2 O5 119.39(8)
O4 S2 N1 107.19(7)
O4 S2 C20 107.05(8)
O5 S2 N1 106.59(8)
O5 S2 C20 107.42(8)
N1 S2 C20 108.90(7)
C12 O1 S1 117.76(11)
C10 N1 S2 116.74(11)
C11 N1 S2 116.77(10)
C11 N1 C10 116.39(13)
C8A N9 C9A 108.75(13)
C8A N9 H9 125.7(13)
C9A N9 H9 125.5(13)
C2 C1 H1A 110.0
C2 C1 H1B 110.0
C9A C1 C2 108.65(13)
C9A C1 H1A 110.0
C9A C1 H1B 110.0
H1B C1 H1A 108.3
C1 C2 H2A 109.1
C1 C2 H2B 109.1
C3 C2 C1 112.28(14)
C3 C2 H2A 109.1
C3 C2 H2B 109.1
H2A C2 H2B 107.9
C2 C3 C4 111.63(14)
C2 C3 C10 108.43(14)
C2 C3 H3 107.7
C4 C3 C10 113.59(13)
C4 C3 H3 107.7
C10 C3 H3 107.7
C3 C4 H4A 109.8
C3 C4 H4B 109.8
C4A C4 C3 109.53(13)
C4A C4 H4A 109.8
C4A C4 H4B 109.8
H4A C4 H4B 108.2
C5A C4A C4 129.99(14)
C9A C4A C4 122.95(14)
C9A C4A C5A 107.03(13)
C5A C5 H5 120.4
C6 C5 C5A 119.20(15)
C6 C5 H5 120.4
C5 C5A C4A 134.57(14)
C5 C5A C8A 118.71(14)
C8A C5A C4A 106.72(13)
C5 C6 C7 121.07(16)
C5 C6 H6 119.5
C7 C6 H6 119.5
C6 C7 H7 119.4
C8 C7 C6 121.13(15)
C8 C7 H7 119.4
C7 C8 C8A 117.73(15)
C7 C8 H8 121.1
C8A C8 H8 121.1
N9 C8A C5A 107.66(13)
N9 C8A C8 130.19(15)
C8 C8A C5A 122.14(15)
N9 C9A C1 124.01(14)
C4A C9A N9 109.84(14)
C4A C9A C1 126.12(14)
N1 C10 C3 114.07(13)
N1 C10 H10A 108.7
N1 C10 H10B 108.7
C3 C10 H10A 108.7
C3 C10 H10B 108.7
H10A C10 H10B 107.6
N1 C11 C12 113.12(13)
N1 C11 H11A 109.0
N1 C11 H11B 109.0
C12 C11 H11A 109.0
C12 C11 H11B 109.0
H11A C11 H11B 107.8
O1 C12 C11 107.04(14)
O1 C12 H12A 110.3
O1 C12 H12B 110.3
C11 C12 H12A 110.3
C11 C12 H12B 110.3
H12A C12 H12B 108.6
C14 C13 S1 119.29(14)
C14 C13 C18 120.80(17)
C18 C13 S1 119.91(14)
C13 C14 H14 120.4
C15 C14 C13 119.13(16)
C15 C14 H14 120.4
C14 C15 C16 121.43(16)
C14 C15 H15 119.3
C16 C15 H15 119.3
C15 C16 C17 118.20(17)
C15 C16 C19 120.47(16)
C17 C16 C19 121.33(17)
C16 C17 H17 119.4
C18 C17 C16 121.29(17)
C18 C17 H17 119.4
C13 C18 H18 120.4
C17 C18 C13 119.14(17)
C17 C18 H18 120.4
C16 C19 H19C 109.5
C16 C19 H19B 109.5
C16 C19 H19A 109.5
H19C C19 H19B 109.5
H19C C19 H19A 109.5
H19B C19 H19A 109.5
C21 C20 S2 119.98(13)
C25 C20 S2 119.51(13)
C25 C20 C21 120.51(16)
C20 C21 H21 120.5
C22 C21 C20 118.96(16)
C22 C21 H21 120.5
C21 C22 C23 121.57(17)
C21 C22 H22 119.2
C23 C22 H22 119.2
C22 C23 C26 121.15(18)
C24 C23 C22 118.13(16)
C24 C23 C26 120.71(18)
C23 C24 H24 119.4
C25 C24 C23 121.14(16)
C25 C24 H24 119.4
C20 C25 H25 120.2
C24 C25 C20 119.66(16)
C24 C25 H25 120.2
C23 C26 H26B 109.5
C23 C26 H26C 109.5
C23 C26 H26A 109.5
H26B C26 H26A 109.5
H26B C26 H26C 109.5
H26C C26 H26A 109.5

loop_
_geom_bond_atom_site_label_1
_geom_bond_atom_site_label_2
_geom_bond_distance
S1 O1 1.5854(13)
S1 O2 1.4209(15)
S1 O3 1.4234(15)
S1 C13 1.7536(18)
S2 O4 1.4308(13)
S2 O5 1.4325(13)
S2 N1 1.6305(14)
S2 C20 1.7672(17)
O1 C12 1.448(2)
N1 C10 1.483(2)
N1 C11 1.472(2)
N9 C8A 1.376(2)
N9 C9A 1.383(2)
N9 H9 0.84(2)
C1 C2 1.530(2)
C1 H1A 0.9900
C1 H1B 0.9900
C2 C3 1.523(2)
C2 H2A 0.9900
C2 H2B 0.9900
C3 C4 1.527(2)
C3 C10 1.536(2)
C3 H3 1.0000
C4 C4A 1.502(2)
C4 H4A 0.9900
C4 H4B 0.9900
C5 C6 1.381(2)
C5 H5 0.9500
C5A C4A 1.434(2)
C5A C5 1.400(2)
C6 C7 1.401(3)
C6 H6 0.9500
C7 C8 1.384(3)
C7 H7 0.9500
C8 H8 0.9500
C8A C5A 1.418(2)
C8A C8 1.388(2)
C9A C1 1.487(2)
C9A C4A 1.365(2)
C10 H10A 0.9900
C10 H10B 0.9900
C11 C12 1.509(2)
C11 H11A 0.9900
C11 H11B 0.9900
C12 H12A 0.9900
C12 H12B 0.9900
C13 C14 1.387(2)
C13 C18 1.388(3)
C14 C15 1.381(3)
C14 H14 0.9500
C15 C16 1.388(3)
C15 H15 0.9500
C16 C17 1.398(3)
C16 C19 1.508(3)
C17 C18 1.378(3)
C17 H17 0.9500
C18 H18 0.9500
C19 H19A 0.9800
C19 H19B 0.9800
C19 H19C 0.9800
C20 C21 1.393(2)
C20 C25 1.385(2)
C21 C22 1.382(2)
C21 H21 0.9500
C22 C23 1.396(3)
C22 H22 0.9500
C23 C24 1.392(3)
C23 C26 1.501(3)
C24 C25 1.382(3)
C24 H24 0.9500
C25 H25 0.9500
C26 H26A 0.9800
C26 H26B 0.9800
C26 H26C 0.9800

loop_
_geom_hbond_atom_site_label_D
_geom_hbond_atom_site_label_H
_geom_hbond_atom_site_label_A
_geom_hbond_site_symmetry_A
_geom_hbond_distance_DH
_geom_hbond_distance_HA
_geom_hbond_distance_DA
_geom_hbond_angle_DHA
_geom_hbond_publ_flag
N9 H9 O5 1_455 0.84(2) 2.18(2) 2.9561(19) 154.1(18) yes
C21 H21 O4 2_755 0.95 2.38 3.230(2) 148 yes
C8 H8 Cg5 2_645 0.95 2.81 3.5127(18) 131 yes
C10 H10B Cg2 2_655 0.99 2.58 3.5538(18) 168 yes

loop_
_geom_torsion_atom_site_label_1
_geom_torsion_atom_site_label_2
_geom_torsion_atom_site_label_3
_geom_torsion_atom_site_label_4
_geom_torsion
O2 S1 O1 C12 -170.46(12)
O3 S1 O1 C12 -41.11(15)
C13 S1 O1 C12 74.85(13)
O1 S1 C13 C14 81.47(14)
O1 S1 C13 C18 -99.17(15)
O2 S1 C13 C14 -28.72(16)
O2 S1 C13 C18 150.64(15)
O3 S1 C13 C14 -162.50(13)
O3 S1 C13 C18 16.86(17)
O4 S2 N1 C10 -43.26(13)
O4 S2 N1 C11 172.49(12)
O5 S2 N1 C10 -172.17(11)
O5 S2 N1 C11 43.58(13)
C20 S2 N1 C10 72.23(12)
C20 S2 N1 C11 -72.03(13)
O4 S2 C20 C21 -172.61(13)
O4 S2 C20 C25 6.62(15)
O5 S2 C20 C21 -43.26(15)
O5 S2 C20 C25 135.98(13)
N1 S2 C20 C21 71.81(14)
N1 S2 C20 C25 -108.95(13)
S1 O1 C12 C11 169.71(11)
S2 N1 C10 C3 116.55(14)
C11 N1 C10 C3 -99.06(16)
S2 N1 C11 C12 -144.48(12)
C10 N1 C11 C12 71.14(18)
C9A N9 C8A C5A 0.17(17)
C9A N9 C8A C8 -178.84(16)
C8A N9 C9A C1 -177.89(15)
C8A N9 C9A C4A 0.24(18)
C9A C1 C2 C3 -44.4(2)
C1 C2 C3 C4 63.82(19)
C1 C2 C3 C10 -170.31(14)
C2 C3 C4 C4A -46.36(19)
C10 C3 C4 C4A -169.34(14)
C2 C3 C10 N1 -178.08(14)
C4 C3 C10 N1 -53.4(2)
C3 C4 C4A C5A -161.21(16)
C3 C4 C4A C9A 16.4(2)
C5A C5 C6 C7 0.3(3)
C5 C5A C4A C4 -1.4(3)
C5 C5A C4A C9A -179.36(17)
C8A C5A C4A C4 178.54(16)
C8A C5A C4A C9A 0.63(17)
C4A C5A C5 C6 -179.06(17)
C8A C5A C5 C6 1.0(2)
C5 C6 C7 C8 -1.2(3)
C6 C7 C8 C8A 0.7(3)
N9 C8A C5A C4A -0.49(16)
N9 C8A C5A C5 179.50(14)
C8 C8A C5A C4A 178.62(14)
C8 C8A C5A C5 -1.4(2)
N9 C8A C8 C7 179.43(16)
C5A C8A C8 C7 0.5(2)
N9 C9A C1 C2 -167.88(15)
C4A C9A C1 C2 14.3(2)
N9 C9A C4A C4 -178.63(14)
N9 C9A C4A C5A -0.54(18)
C1 C9A C4A C4 -0.6(3)
C1 C9A C4A C5A 177.54(15)
N1 C11 C12 O1 62.68(17)
S1 C13 C14 C15 179.03(13)
C18 C13 C14 C15 -0.3(3)
S1 C13 C18 C17 -179.70(14)
C14 C13 C18 C17 -0.4(3)
C13 C14 C15 C16 1.0(3)
C14 C15 C16 C17 -0.9(3)
C14 C15 C16 C19 179.01(16)
C15 C16 C17 C18 0.2(3)
C19 C16 C17 C18 -179.71(18)
C16 C17 C18 C13 0.4(3)
S2 C20 C21 C22 178.25(13)
C25 C20 C21 C22 -1.0(2)
S2 C20 C25 C24 -177.40(13)
C21 C20 C25 C24 1.8(2)
C20 C21 C22 C23 -0.7(3)
C21 C22 C23 C24 1.4(3)
C21 C22 C23 C26 -177.40(17)
C22 C23 C24 C25 -0.6(3)
C26 C23 C24 C25 178.28(17)
C23 C24 C25 C20 -1.1(3)
